data_4124192
loop_
_publ_author_name
'Qiao, Bo'
'Sengupta, Arkajyoti'
'Liu, Yun'
'McDonald, Kevin P.'
'Pink, Maren'
'Anderson, Joseph R.'
'Raghavachari, Krishnan'
'Flood, Amar H.'

_publ_section_title
;
 Electrostatic and Allosteric Cooperativity in Ion-Pair Binding: A
 Quantitative and Coupled Experiment-Theory Study with Aryl-Triazole-Ether
 Macrocycles.
;
_journal_issue 30
_journal_name_full 'Journal of the American Chemical Society'
_journal_page_first 9746
_journal_page_last 9757
_journal_paper_doi 10.1021/jacs.5b05839
_journal_volume 137
_journal_year 2015
_chemical_formula_moiety 'C40 H46 Cl N8 Na O11, 1.5 (C H Cl3)'
_chemical_formula_sum 'C41.5 H47.5 Cl5.5 N8 Na O11'
_chemical_formula_weight 1052.34
_chemical_name_systematic
; 
 ? 
;
_space_group_IT_number 2
_symmetry_cell_setting triclinic
_symmetry_space_group_name_Hall '-P 1'
_symmetry_space_group_name_H-M 'P -1'
_atom_sites_solution_hydrogens geom
_atom_sites_solution_primary direct
_atom_sites_solution_secondary difmap
_audit_creation_method SHELXL-97
_cell_angle_alpha 71.201(4)
_cell_angle_beta 74.532(4)
_cell_angle_gamma 70.716(4)
_cell_formula_units_Z 4
_cell_length_a 15.2227(10)
_cell_length_b 17.5544(12)
_cell_length_c 20.4454(15)
_cell_measurement_reflns_used 4735
_cell_measurement_temperature 150(2)
_cell_measurement_theta_max 25.68
_cell_measurement_theta_min 2.19
_cell_volume 4802.7(6)
_computing_cell_refinement 'APEX II v2010.11.3 (Bruker, 2013)'
_computing_data_collection 'APEX II v2010.11.3 (Bruker, 2013)'
_computing_data_reduction 'APEX II v2010.11.3 (Bruker, 2013)'
_computing_molecular_graphics 'SHELXTL (Bruker, 2013)'
_computing_publication_material 'SHELXTL (Bruker, 2013)'
_computing_structure_refinement 'SHELXL-97 (Sheldrick, 2010)'
_computing_structure_solution 'SIR-2004 (Burla et al., 2005)'
_diffrn_ambient_temperature 150(2)
_diffrn_detector 'CCD area detector'
_diffrn_detector_area_resol_mean 83.33
_diffrn_detector_type 'Bruker APEXII'
_diffrn_measured_fraction_theta_full 0.979
_diffrn_measured_fraction_theta_max 0.979
_diffrn_measurement_details '0.50 degree frames measured for 30 seconds each'
_diffrn_measurement_device 'APEX Kappa Duo'
_diffrn_measurement_device_type Kappa
_diffrn_measurement_method 'omega and phi scans'
_diffrn_radiation_monochromator graphite
_diffrn_radiation_source 'fine-focus sealed tube'
_diffrn_radiation_type MoK\a
_diffrn_radiation_wavelength 0.71073
_diffrn_reflns_av_R_equivalents 0.0486
_diffrn_reflns_av_sigmaI/netI 0.0458
_diffrn_reflns_limit_h_max 18
_diffrn_reflns_limit_h_min -17
_diffrn_reflns_limit_k_max 20
_diffrn_reflns_limit_k_min -19
_diffrn_reflns_limit_l_max 24
_diffrn_reflns_limit_l_min 0
_diffrn_reflns_number 62658
_diffrn_reflns_theta_full 25.33
_diffrn_reflns_theta_max 25.14
_diffrn_reflns_theta_min 1.07
_exptl_absorpt_coefficient_mu 0.405
_exptl_absorpt_correction_T_max 0.9722
_exptl_absorpt_correction_T_min 0.9090
_exptl_absorpt_correction_type multi-scan
_exptl_absorpt_process_details 'Twinabs, G. Sheldrick; 2013'
_exptl_crystal_colour colorless
_exptl_crystal_density_diffrn 1.455
_exptl_crystal_density_method 'not measured'
_exptl_crystal_description block
_exptl_crystal_F_000 2180
_exptl_crystal_size_max 0.24
_exptl_crystal_size_mid 0.19
_exptl_crystal_size_min 0.07
_refine_diff_density_max 0.596
_refine_diff_density_min -0.536
_refine_diff_density_rms 0.081
_refine_ls_extinction_method none
_refine_ls_goodness_of_fit_ref 1.176
_refine_ls_hydrogen_treatment constr
_refine_ls_matrix_type full
_refine_ls_number_parameters 1233
_refine_ls_number_reflns 15220
_refine_ls_number_restraints 30
_refine_ls_restrained_S_all 1.176
_refine_ls_R_factor_all 0.0678
_refine_ls_R_factor_gt 0.0489
_refine_ls_shift/su_max 0.001
_refine_ls_shift/su_mean 0.000
_refine_ls_structure_factor_coef Fsqd
_refine_ls_weighting_details 'calc w=1/[\s^2^(Fo^2^)+(0.0587P)^2^+7.7070P] where P=(Fo^2^+2Fc^2^)/3'
_refine_ls_weighting_scheme calc
_refine_ls_wR_factor_gt 0.1374
_refine_ls_wR_factor_ref 0.1481
_reflns_number_gt 12477
_reflns_number_total 15220
_reflns_threshold_expression >2sigma(I)
_cod_data_source_file ja5b05839_si_003.cif
_cod_data_source_block 13096
_cod_depositor_comments 'Adding full bibliography for 4124192--4124194.cif.'
_cod_original_sg_symbol_H-M P-1
_cod_original_formula_sum 'C41.50 H47.50 Cl5.50 N8 Na O11'
_cod_database_code 4124192

loop_
_symmetry_equiv_pos_as_xyz
'x, y, z'
'-x, -y, -z'

loop_
_atom_site_label
_atom_site_type_symbol
_atom_site_fract_x
_atom_site_fract_y
_atom_site_fract_z
_atom_site_U_iso_or_equiv
_atom_site_adp_type
_atom_site_occupancy
_atom_site_symmetry_multiplicity
_atom_site_calc_flag
_atom_site_refinement_flags
_atom_site_disorder_assembly
_atom_site_disorder_group
Na1 Na 0.51692(14) 0.87436(13) -0.33849(11) 0.0264(5) Uani 1 1 d . . .
Na2 Na 0.98166(14) 0.34553(12) 0.14786(10) 0.0236(5) Uani 1 1 d . . .
Cl1 Cl 0.56930(9) 0.70360(8) -0.18846(7) 0.0246(3) Uani 1 1 d . . .
Cl2 Cl 0.92538(9) 0.18939(8) 0.30707(7) 0.0226(3) Uani 1 1 d . . .
O1 O 1.0320(3) 1.4008(2) -0.64936(19) 0.0272(9) Uani 1 1 d . . .
O2 O 1.0918(3) 1.4084(2) -0.80340(19) 0.0285(9) Uani 1 1 d . . .
O3 O 1.0619(3) 1.4319(2) -0.9410(2) 0.0282(9) Uani 1 1 d . . .
O4 O 1.1503(2) 1.2601(2) -0.9126(2) 0.0285(9) Uani 1 1 d . . .
O5 O 1.1870(3) 1.0650(2) -0.86819(19) 0.0284(9) Uani 1 1 d . . .
O7 O 0.5747(3) 0.9683(3) -0.3168(2) 0.0317(9) Uani 1 1 d . . .
O8 O 0.6521(3) 0.8115(3) -0.4024(2) 0.0367(10) Uani 1 1 d . . .
O9 O 0.3055(3) 0.9483(2) -0.13531(19) 0.0268(9) Uani 1 1 d . . .
O10 O 0.3405(3) 0.9551(3) -0.2892(2) 0.0374(10) Uani 1 1 d . . .
O11 O 0.4292(3) 0.9454(2) -0.4268(2) 0.0372(10) Uani 1 1 d . . .
O12 O 0.4114(3) 0.7752(2) -0.3884(2) 0.0317(9) Uani 1 1 d . . .
O13 O 0.4695(3) 0.5890(2) -0.33737(18) 0.0253(8) Uani 1 1 d . . .
O15 O 0.8472(3) 0.4391(2) 0.1853(2) 0.0309(9) Uani 1 1 d . . .
O16 O 0.9199(3) 0.2984(2) 0.0816(2) 0.0338(10) Uani 1 1 d . . .
O17 O 0.5177(3) 0.7664(3) -0.2403(2) 0.0471(12) Uani 1 1 d . . .
O18 O 0.6350(3) 0.6403(2) -0.2204(2) 0.0377(10) Uani 1 1 d . . .
O19 O 0.5024(3) 0.6679(3) -0.1330(2) 0.0368(10) Uani 1 1 d . . .
O20 O 0.6164(3) 0.7396(3) -0.1599(3) 0.0569(14) Uani 1 1 d . . .
O21 O 0.9721(3) 0.2317(3) 0.2418(2) 0.0499(12) Uani 1 1 d . . .
O22 O 0.8780(3) 0.1386(3) 0.2947(3) 0.0453(12) Uani 1 1 d . . .
O23 O 0.9953(3) 0.1365(2) 0.3502(2) 0.0367(10) Uani 1 1 d . . .
O24 O 0.8605(3) 0.2491(3) 0.3425(2) 0.0373(10) Uani 1 1 d . . .
N1 N 0.8510(3) 1.2360(3) -0.4588(2) 0.0194(9) Uani 1 1 d . . .
N2 N 0.8031(3) 1.2205(3) -0.3920(2) 0.0252(10) Uani 1 1 d . . .
N3 N 0.7842(3) 1.1481(3) -0.3789(2) 0.0251(10) Uani 1 1 d . . .
N4 N 1.0128(3) 0.8977(2) -0.6706(2) 0.0178(9) Uani 1 1 d . . .
N5 N 0.9811(4) 0.8279(3) -0.6449(3) 0.0347(12) Uani 1 1 d . . .
N6 N 0.9260(4) 0.8337(3) -0.5843(2) 0.0307(11) Uani 1 1 d . . .
N7 N 0.6977(3) 1.0223(3) -0.3321(2) 0.0190(9) Uani 1 1 d . . .
N8 N 0.8007(3) 0.8112(2) -0.4641(2) 0.0202(10) Uani 1 1 d . . .
N9 N 0.5037(3) 0.7618(3) 0.0345(2) 0.0181(9) Uani 1 1 d . . .
N10 N 0.5287(3) 0.7464(3) 0.0977(2) 0.0272(11) Uani 1 1 d . . .
N11 N 0.5761(3) 0.6678(3) 0.1136(2) 0.0270(11) Uani 1 1 d . . .
N12 N 0.6287(3) 0.3976(2) -0.1468(2) 0.0180(9) Uani 1 1 d . . .
N13 N 0.6659(3) 0.3188(3) -0.1117(2) 0.0221(10) Uani 1 1 d . . .
N14 N 0.6847(3) 0.3229(3) -0.0539(2) 0.0213(10) Uani 1 1 d . . .
N15 N 0.7001(3) 0.5216(3) 0.1653(2) 0.0201(10) Uani 1 1 d . . .
N16 N 0.7914(3) 0.3010(2) 0.0437(2) 0.0197(10) Uani 1 1 d . . .
C1 C 0.8199(4) 1.1186(3) -0.4378(3) 0.0174(11) Uani 1 1 d . . .
C2 C 0.8626(4) 1.1737(3) -0.4882(3) 0.0208(11) Uani 1 1 d . . .
H2 H 0.8939 1.1695 -0.5343 0.025 Uiso 1 1 calc R . .
C3 C 0.8837(4) 1.3100(3) -0.4893(3) 0.0198(11) Uani 1 1 d . . .
C4 C 0.9412(4) 1.3173(3) -0.5546(3) 0.0211(12) Uani 1 1 d . . .
H4 H 0.9587 1.2741 -0.5778 0.025 Uiso 1 1 calc R . .
C5 C 0.9732(4) 1.3886(3) -0.5859(3) 0.0191(11) Uani 1 1 d . . .
C6 C 0.9467(4) 1.4512(3) -0.5507(3) 0.0299(13) Uani 1 1 d . . .
H6 H 0.9671 1.5006 -0.5719 0.036 Uiso 1 1 calc R . .
C7 C 0.8907(5) 1.4404(4) -0.4852(3) 0.0366(15) Uani 1 1 d . . .
H7 H 0.8743 1.4827 -0.4612 0.044 Uiso 1 1 calc R . .
C8 C 0.8575(4) 1.3705(3) -0.4529(3) 0.0292(13) Uani 1 1 d . . .
H8 H 0.8184 1.3643 -0.4077 0.035 Uiso 1 1 calc R . .
C9 C 1.0664(4) 1.3322(3) -0.6826(3) 0.0268(13) Uani 1 1 d . . .
H9A H 1.0130 1.3232 -0.6954 0.032 Uiso 1 1 calc R . .
H9B H 1.0954 1.2803 -0.6495 0.032 Uiso 1 1 calc R . .
C10 C 1.1373(4) 1.3518(3) -0.7463(3) 0.0267(13) Uani 1 1 d . . .
H10A H 1.1798 1.3772 -0.7364 0.032 Uiso 1 1 calc R . .
H10B H 1.1761 1.2997 -0.7597 0.032 Uiso 1 1 calc R . .
C11 C 1.1593(4) 1.4330(4) -0.8639(3) 0.0279(13) Uani 1 1 d . . .
H11A H 1.2088 1.3831 -0.8744 0.034 Uiso 1 1 calc R . .
H11B H 1.1902 1.4693 -0.8549 0.034 Uiso 1 1 calc R . .
C12 C 1.1095(4) 1.4792(3) -0.9248(3) 0.0320(14) Uani 1 1 d . . .
H12A H 1.0629 1.5305 -0.9145 0.038 Uiso 1 1 calc R . .
H12B H 1.1563 1.4965 -0.9666 0.038 Uiso 1 1 calc R . .
C13 C 1.1135(5) 1.3911(4) -0.9957(3) 0.0351(14) Uani 1 1 d . . .
H13A H 1.1415 1.4310 -1.0355 0.042 Uiso 1 1 calc R . .
H13B H 1.0690 1.3748 -1.0127 0.042 Uiso 1 1 calc R . .
C14 C 1.1916(4) 1.3142(4) -0.9723(3) 0.0330(14) Uani 1 1 d . . .
H14A H 1.2217 1.2858 -1.0105 0.040 Uiso 1 1 calc R . .
H14B H 1.2406 1.3301 -0.9600 0.040 Uiso 1 1 calc R . .
C15 C 1.2201(4) 1.1916(3) -0.8785(3) 0.0315(14) Uani 1 1 d . . .
H15A H 1.2489 1.2116 -0.8515 0.038 Uiso 1 1 calc R . .
H15B H 1.2707 1.1683 -0.9143 0.038 Uiso 1 1 calc R . .
C16 C 1.1748(4) 1.1250(3) -0.8302(3) 0.0284(13) Uani 1 1 d . . .
H16A H 1.2051 1.0977 -0.7882 0.034 Uiso 1 1 calc R . .
H16B H 1.1067 1.1497 -0.8147 0.034 Uiso 1 1 calc R . .
C17 C 1.1590(4) 0.9942(3) -0.8324(3) 0.0211(11) Uani 1 1 d . . .
C18 C 1.0996(4) 0.9839(3) -0.7676(3) 0.0185(11) Uani 1 1 d . . .
H18 H 1.0755 1.0276 -0.7444 0.022 Uiso 1 1 calc R . .
C19 C 1.0758(4) 0.9083(3) -0.7369(3) 0.0206(11) Uani 1 1 d . . .
C20 C 1.1120(4) 0.8430(3) -0.7688(3) 0.0254(12) Uani 1 1 d . . .
H20 H 1.0970 0.7911 -0.7466 0.031 Uiso 1 1 calc R . .
C21 C 1.1705(4) 0.8553(3) -0.8338(3) 0.0261(12) Uani 1 1 d . . .
H21 H 1.1952 0.8114 -0.8567 0.031 Uiso 1 1 calc R . .
C22 C 1.1936(4) 0.9293(4) -0.8658(3) 0.0259(12) Uani 1 1 d . . .
H22 H 1.2331 0.9366 -0.9107 0.031 Uiso 1 1 calc R . .
C23 C 0.9213(4) 0.9067(3) -0.5700(3) 0.0184(11) Uani 1 1 d . . .
C24 C 0.9777(3) 0.9467(3) -0.6260(3) 0.0178(11) Uani 1 1 d . . .
H24 H 0.9894 0.9986 -0.6318 0.021 Uiso 1 1 calc R . .
C25 C 0.8655(3) 0.9318(3) -0.5067(3) 0.0161(11) Uani 1 1 d . . .
C26 C 0.8688(3) 1.0056(3) -0.4966(3) 0.0167(11) Uani 1 1 d . . .
H26 H 0.9102 1.0358 -0.5300 0.020 Uiso 1 1 calc R . .
C27 C 0.8146(3) 1.0371(3) -0.4402(3) 0.0159(11) Uani 1 1 d . . .
C28 C 0.7553(4) 0.9906(3) -0.3893(2) 0.0182(11) Uani 1 1 d . . .
C29 C 0.7557(4) 0.9147(3) -0.3964(2) 0.0178(11) Uani 1 1 d . . .
H29 H 0.7201 0.8814 -0.3601 0.021 Uiso 1 1 calc R . .
C30 C 0.8063(4) 0.8859(3) -0.4547(3) 0.0177(11) Uani 1 1 d . . .
C31 C 0.6102(4) 1.0108(3) -0.2998(3) 0.0192(11) Uani 1 1 d . . .
C32 C 0.5587(4) 1.0518(3) -0.2394(3) 0.0231(12) Uani 1 1 d . . .
C33 C 0.5995(4) 1.1196(3) -0.2361(3) 0.0292(13) Uani 1 1 d . . .
H33A H 0.5625 1.1431 -0.1965 0.044 Uiso 1 1 calc R . .
H33B H 0.5964 1.1640 -0.2799 0.044 Uiso 1 1 calc R . .
H33C H 0.6655 1.0949 -0.2298 0.044 Uiso 1 1 calc R . .
C34 C 0.4546(4) 1.0900(4) -0.2470(3) 0.0355(14) Uani 1 1 d . . .
H34A H 0.4280 1.0466 -0.2479 0.053 Uiso 1 1 calc R . .
H34B H 0.4499 1.1343 -0.2907 0.053 Uiso 1 1 calc R . .
H34C H 0.4194 1.1135 -0.2071 0.053 Uiso 1 1 calc R . .
C35 C 0.5669(4) 0.9812(4) -0.1720(3) 0.0337(14) Uani 1 1 d . . .
H35A H 0.5454 0.9360 -0.1754 0.051 Uiso 1 1 calc R . .
H35B H 0.5275 1.0025 -0.1319 0.051 Uiso 1 1 calc R . .
H35C H 0.6330 0.9599 -0.1656 0.051 Uiso 1 1 calc R . .
C36 C 0.7222(4) 0.7812(3) -0.4410(3) 0.0201(12) Uani 1 1 d . A .
C37 C 0.7249(3) 0.7093(3) -0.4681(3) 0.0234(12) Uani 1 1 d D . .
C38 C 0.8191(6) 0.6747(7) -0.5141(8) 0.034(3) Uani 0.72(2) 1 d PD A 1
H38A H 0.8334 0.7195 -0.5552 0.051 Uiso 0.72(2) 1 calc PR A 1
H38B H 0.8135 0.6295 -0.5297 0.051 Uiso 0.72(2) 1 calc PR A 1
H38C H 0.8701 0.6532 -0.4868 0.051 Uiso 0.72(2) 1 calc PR A 1
C39 C 0.6516(10) 0.7466(11) -0.5165(7) 0.053(4) Uani 0.72(2) 1 d PD A 1
H39A H 0.5886 0.7644 -0.4890 0.079 Uiso 0.72(2) 1 calc PR A 1
H39B H 0.6521 0.7045 -0.5385 0.079 Uiso 0.72(2) 1 calc PR A 1
H39C H 0.6671 0.7949 -0.5529 0.079 Uiso 0.72(2) 1 calc PR A 1
C40 C 0.6979(14) 0.6391(9) -0.4076(8) 0.077(6) Uani 0.72(2) 1 d PD A 1
H40A H 0.7439 0.6174 -0.3761 0.116 Uiso 0.72(2) 1 calc PR A 1
H40B H 0.6974 0.5942 -0.4260 0.116 Uiso 0.72(2) 1 calc PR A 1
H40C H 0.6348 0.6602 -0.3817 0.116 Uiso 0.72(2) 1 calc PR A 1
C38D C 0.8237(11) 0.6532(16) -0.476(2) 0.034(3) Uani 0.28(2) 1 d PD A 2
H38D H 0.8656 0.6841 -0.5119 0.051 Uiso 0.28(2) 1 calc PR A 2
H38E H 0.8241 0.6050 -0.4907 0.051 Uiso 0.28(2) 1 calc PR A 2
H38F H 0.8458 0.6338 -0.4313 0.051 Uiso 0.28(2) 1 calc PR A 2
C39D C 0.685(3) 0.744(3) -0.5354(14) 0.053(4) Uani 0.28(2) 1 d PD A 2
H39D H 0.6321 0.7935 -0.5317 0.079 Uiso 0.28(2) 1 calc PR A 2
H39E H 0.6635 0.7016 -0.5432 0.079 Uiso 0.28(2) 1 calc PR A 2
H39F H 0.7347 0.7596 -0.5748 0.079 Uiso 0.28(2) 1 calc PR A 2
C40D C 0.660(3) 0.663(3) -0.410(2) 0.077(6) Uani 0.28(2) 1 d PD A 2
H40D H 0.6876 0.6395 -0.3674 0.116 Uiso 0.28(2) 1 calc PR A 2
H40E H 0.6525 0.6185 -0.4251 0.116 Uiso 0.28(2) 1 calc PR A 2
H40F H 0.5980 0.7025 -0.4006 0.116 Uiso 0.28(2) 1 calc PR A 2
C41 C 0.5832(3) 0.6312(3) 0.0620(3) 0.0168(11) Uani 1 1 d . . .
C42 C 0.5355(4) 0.6919(3) 0.0118(3) 0.0186(11) Uani 1 1 d . . .
H42 H 0.5269 0.6857 -0.0304 0.022 Uiso 1 1 calc R . .
C43 C 0.4468(4) 0.8428(3) 0.0045(3) 0.0206(11) Uani 1 1 d . . .
C44 C 0.4037(4) 0.8520(3) -0.0507(3) 0.0209(11) Uani 1 1 d . . .
H44 H 0.4112 0.8055 -0.0678 0.025 Uiso 1 1 calc R . .
C45 C 0.3496(4) 0.9308(3) -0.0800(3) 0.0207(11) Uani 1 1 d . . .
C46 C 0.3371(4) 0.9978(3) -0.0528(3) 0.0230(12) Uani 1 1 d . . .
H46 H 0.2980 1.0512 -0.0717 0.028 Uiso 1 1 calc R . .
C47 C 0.3814(4) 0.9866(3) 0.0010(3) 0.0245(12) Uani 1 1 d . . .
H47 H 0.3726 1.0326 0.0191 0.029 Uiso 1 1 calc R . .
C48 C 0.4385(4) 0.9097(3) 0.0296(3) 0.0228(12) Uani 1 1 d . . .
H48 H 0.4712 0.9029 0.0656 0.027 Uiso 1 1 calc R . .
C49 C 0.3203(4) 0.8832(3) -0.1678(3) 0.0273(13) Uani 1 1 d . . .
H49A H 0.2905 0.8395 -0.1350 0.033 Uiso 1 1 calc R . .
H49B H 0.3889 0.8573 -0.1800 0.033 Uiso 1 1 calc R . .
C50 C 0.2778(4) 0.9192(4) -0.2326(3) 0.0321(14) Uani 1 1 d . . .
H50A H 0.2633 0.8747 -0.2444 0.038 Uiso 1 1 calc R . .
H50B H 0.2178 0.9623 -0.2242 0.038 Uiso 1 1 calc R . .
C51 C 0.2941(5) 1.0037(4) -0.3495(4) 0.0455(17) Uani 1 1 d . . .
H51A H 0.2555 0.9726 -0.3569 0.055 Uiso 1 1 calc R . .
H51B H 0.2517 1.0574 -0.3409 0.055 Uiso 1 1 calc R . .
C52 C 0.3658(6) 1.0189(4) -0.4106(4) 0.0517(19) Uani 1 1 d . . .
H52A H 0.3346 1.0530 -0.4514 0.062 Uiso 1 1 calc R . .
H52B H 0.4021 1.0518 -0.4029 0.062 Uiso 1 1 calc R . .
C53 C 0.4003(4) 0.9095(4) -0.4691(3) 0.0292(13) Uani 1 1 d . . .
H53A H 0.4571 0.8841 -0.4999 0.035 Uiso 1 1 calc R . .
H53B H 0.3588 0.9548 -0.4996 0.035 Uiso 1 1 calc R . .
C54 C 0.3490(4) 0.8446(3) -0.4274(3) 0.0307(14) Uani 1 1 d . . .
H54A H 0.2933 0.8684 -0.3950 0.037 Uiso 1 1 calc R . .
H54B H 0.3267 0.8260 -0.4594 0.037 Uiso 1 1 calc R . .
C55 C 0.3593(4) 0.7227(3) -0.3354(3) 0.0287(13) Uani 1 1 d . . .
H55A H 0.3228 0.7034 -0.3575 0.034 Uiso 1 1 calc R . .
H55B H 0.3139 0.7547 -0.3027 0.034 Uiso 1 1 calc R . .
C56 C 0.4257(4) 0.6481(3) -0.2953(3) 0.0258(13) Uani 1 1 d . . .
H56A H 0.4747 0.6660 -0.2851 0.031 Uiso 1 1 calc R . .
H56B H 0.3901 0.6219 -0.2502 0.031 Uiso 1 1 calc R . .
C57 C 0.5247(4) 0.5127(3) -0.3059(3) 0.0201(11) Uani 1 1 d . . .
C58 C 0.5455(3) 0.4939(3) -0.2399(3) 0.0186(11) Uani 1 1 d . . .
H58 H 0.5214 0.5340 -0.2130 0.022 Uiso 1 1 calc R . .
C59 C 0.6023(4) 0.4154(3) -0.2136(3) 0.0177(11) Uani 1 1 d . . .
C60 C 0.6361(4) 0.3544(3) -0.2506(3) 0.0252(12) Uani 1 1 d . . .
H60 H 0.6741 0.3004 -0.2316 0.030 Uiso 1 1 calc R . .
C61 C 0.6124(4) 0.3753(3) -0.3160(3) 0.0278(13) Uani 1 1 d . . .
H61 H 0.6339 0.3344 -0.3420 0.033 Uiso 1 1 calc R . .
C62 C 0.5584(4) 0.4539(3) -0.3448(3) 0.0257(12) Uani 1 1 d . . .
H62 H 0.5446 0.4674 -0.3905 0.031 Uiso 1 1 calc R . .
C63 C 0.6604(3) 0.4048(3) -0.0526(3) 0.0163(11) Uani 1 1 d . . .
C64 C 0.6250(4) 0.4528(3) -0.1123(3) 0.0196(11) Uani 1 1 d . . .
H64 H 0.6028 0.5120 -0.1264 0.024 Uiso 1 1 calc R . .
C65 C 0.6728(3) 0.4319(3) 0.0045(2) 0.0175(11) Uani 1 1 d . . .
C66 C 0.6234(4) 0.5109(3) 0.0122(3) 0.0176(11) Uani 1 1 d . . .
H66 H 0.5804 0.5447 -0.0187 0.021 Uiso 1 1 calc R . .
C67 C 0.6330(3) 0.5444(3) 0.0628(2) 0.0164(11) Uani 1 1 d . . .
C68 C 0.6925(3) 0.4912(3) 0.1107(3) 0.0171(11) Uani 1 1 d . . .
C69 C 0.7404(3) 0.4104(3) 0.1060(3) 0.0169(11) Uani 1 1 d . . .
H69 H 0.7774 0.3741 0.1404 0.020 Uiso 1 1 calc R . .
C70 C 0.7350(4) 0.3816(3) 0.0516(3) 0.0193(11) Uani 1 1 d . . .
C71 C 0.7765(4) 0.4939(3) 0.1987(3) 0.0184(11) Uani 1 1 d . . .
C72 C 0.7677(4) 0.5356(3) 0.2565(3) 0.0235(12) Uani 1 1 d . . .
C73 C 0.6828(4) 0.6119(3) 0.2596(3) 0.0293(13) Uani 1 1 d . . .
H73A H 0.6243 0.5955 0.2685 0.044 Uiso 1 1 calc R . .
H73B H 0.6874 0.6544 0.2148 0.044 Uiso 1 1 calc R . .
H73C H 0.6823 0.6348 0.2976 0.044 Uiso 1 1 calc R . .
C74 C 0.7575(5) 0.4673(4) 0.3268(3) 0.0407(16) Uani 1 1 d . . .
H74A H 0.6973 0.4538 0.3349 0.061 Uiso 1 1 calc R . .
H74B H 0.7590 0.4881 0.3655 0.061 Uiso 1 1 calc R . .
H74C H 0.8099 0.4170 0.3242 0.061 Uiso 1 1 calc R . .
C75 C 0.8598(4) 0.5579(4) 0.2452(4) 0.0419(16) Uani 1 1 d . . .
H75A H 0.8604 0.5773 0.2849 0.063 Uiso 1 1 calc R . .
H75B H 0.8655 0.6023 0.2018 0.063 Uiso 1 1 calc R . .
H75C H 0.9131 0.5085 0.2415 0.063 Uiso 1 1 calc R . .
C76 C 0.8814(4) 0.2661(3) 0.0559(3) 0.0214(12) Uani 1 1 d . . .
C77 C 0.9348(4) 0.1828(3) 0.0376(3) 0.0249(12) Uani 1 1 d . . .
C78 C 1.0321(4) 0.1895(4) -0.0033(3) 0.0388(15) Uani 1 1 d . . .
H78A H 1.0680 0.1366 -0.0154 0.058 Uiso 1 1 calc R . .
H78B H 1.0656 0.2015 0.0254 0.058 Uiso 1 1 calc R . .
H78C H 1.0257 0.2346 -0.0465 0.058 Uiso 1 1 calc R . .
C79 C 0.9463(5) 0.1166(4) 0.1078(3) 0.0378(15) Uani 1 1 d . . .
H79A H 0.9827 0.0623 0.0988 0.057 Uiso 1 1 calc R . .
H79B H 0.8837 0.1128 0.1354 0.057 Uiso 1 1 calc R . .
H79C H 0.9796 0.1326 0.1341 0.057 Uiso 1 1 calc R . .
C80 C 0.8852(4) 0.1576(4) -0.0050(4) 0.0392(16) Uani 1 1 d . . .
H80A H 0.9254 0.1061 -0.0177 0.059 Uiso 1 1 calc R . .
H80B H 0.8736 0.2022 -0.0478 0.059 Uiso 1 1 calc R . .
H80C H 0.8248 0.1483 0.0233 0.059 Uiso 1 1 calc R . .
C1S C 0.2053(5) 1.1520(4) -0.2074(4) 0.0493(18) Uani 1 1 d . . .
H1S H 0.2557 1.0980 -0.2009 0.059 Uiso 1 1 calc R . .
Cl1S Cl 0.22689(15) 1.20881(12) -0.29512(10) 0.0620(5) Uani 1 1 d . . .
Cl2S Cl 0.09619(14) 1.12955(13) -0.18538(13) 0.0669(6) Uani 1 1 d . . .
Cl3S Cl 0.21248(13) 1.20756(10) -0.15168(10) 0.0503(4) Uani 1 1 d . . .
C2S C 0.4643(4) 0.6677(4) -0.5130(3) 0.0329(14) Uani 1 1 d . . .
H2S H 0.4742 0.6798 -0.4714 0.040 Uiso 1 1 calc R . .
Cl4S Cl 0.45700(14) 0.75831(11) -0.58264(9) 0.0522(5) Uani 1 1 d . . .
Cl5S Cl 0.35660(12) 0.63931(11) -0.49085(9) 0.0444(4) Uani 1 1 d . . .
Cl6S Cl 0.55911(12) 0.58542(10) -0.53503(9) 0.0422(4) Uani 1 1 d . . .
C3S C 1.0778(4) 1.5848(3) -0.7423(3) 0.0327(14) Uani 1 1 d . . .
H3S H 1.0471 1.5399 -0.7359 0.039 Uiso 1 1 calc R . .
Cl7S Cl 1.00863(12) 1.64862(10) -0.68671(9) 0.0457(4) Uani 1 1 d . . .
Cl8S Cl 1.19077(12) 1.53807(12) -0.72128(12) 0.0595(5) Uani 1 1 d . . .
Cl9S Cl 1.08517(17) 1.64396(12) -0.83064(10) 0.0653(6) Uani 1 1 d . . .

loop_
_atom_site_aniso_label
_atom_site_aniso_U_11
_atom_site_aniso_U_22
_atom_site_aniso_U_33
_atom_site_aniso_U_23
_atom_site_aniso_U_13
_atom_site_aniso_U_12
Na1 0.0211(12) 0.0327(12) 0.0243(12) -0.0019(9) -0.0053(9) -0.0100(10)
Na2 0.0213(12) 0.0251(11) 0.0233(11) -0.0031(9) -0.0035(9) -0.0083(9)
Cl1 0.0287(8) 0.0226(7) 0.0230(7) -0.0043(5) -0.0065(6) -0.0077(6)
Cl2 0.0238(8) 0.0217(7) 0.0214(7) -0.0044(5) -0.0018(6) -0.0078(6)
O1 0.036(2) 0.025(2) 0.022(2) -0.0039(16) 0.0037(18) -0.0176(18)
O2 0.018(2) 0.036(2) 0.024(2) 0.0002(17) -0.0020(16) -0.0061(17)
O3 0.028(2) 0.026(2) 0.027(2) -0.0002(17) -0.0058(18) -0.0084(18)
O4 0.022(2) 0.026(2) 0.032(2) 0.0025(17) -0.0049(18) -0.0104(17)
O5 0.031(2) 0.029(2) 0.023(2) -0.0043(17) 0.0064(17) -0.0148(18)
O7 0.018(2) 0.047(2) 0.037(2) -0.020(2) 0.0068(17) -0.0184(19)
O8 0.029(3) 0.048(3) 0.045(3) -0.026(2) 0.010(2) -0.025(2)
O9 0.031(2) 0.0199(19) 0.028(2) -0.0064(16) -0.0121(18) 0.0011(17)
O10 0.036(3) 0.036(2) 0.032(2) 0.0038(19) -0.014(2) -0.005(2)
O11 0.048(3) 0.030(2) 0.035(2) -0.0030(19) -0.020(2) -0.007(2)
O12 0.024(2) 0.030(2) 0.031(2) 0.0034(18) -0.0104(18) -0.0001(18)
O13 0.027(2) 0.026(2) 0.022(2) -0.0047(16) -0.0102(17) -0.0034(17)
O15 0.023(2) 0.035(2) 0.038(2) -0.0189(19) -0.0123(19) 0.003(2)
O16 0.024(2) 0.039(2) 0.047(3) -0.024(2) -0.0159(19) 0.0013(18)
O17 0.051(3) 0.035(2) 0.035(3) 0.004(2) -0.011(2) 0.005(2)
O18 0.030(3) 0.028(2) 0.050(3) -0.018(2) 0.000(2) -0.0010(19)
O19 0.041(3) 0.044(3) 0.025(2) -0.0043(19) 0.0002(19) -0.019(2)
O20 0.057(3) 0.078(4) 0.064(3) -0.038(3) -0.004(3) -0.041(3)
O21 0.059(3) 0.034(2) 0.031(2) 0.001(2) 0.016(2) -0.007(2)
O22 0.049(3) 0.039(2) 0.064(3) -0.021(2) -0.023(2) -0.014(2)
O23 0.030(2) 0.029(2) 0.051(3) -0.002(2) -0.019(2) -0.0071(19)
O24 0.032(3) 0.043(3) 0.041(3) -0.025(2) -0.004(2) -0.005(2)
N1 0.021(3) 0.022(2) 0.019(2) -0.0075(18) -0.0010(19) -0.0103(19)
N2 0.030(3) 0.034(3) 0.015(2) -0.0060(19) 0.002(2) -0.018(2)
N3 0.029(3) 0.029(3) 0.021(2) -0.006(2) -0.002(2) -0.016(2)
N4 0.016(2) 0.015(2) 0.021(2) -0.0069(18) 0.0020(18) -0.0045(18)
N5 0.043(3) 0.032(3) 0.033(3) -0.016(2) 0.013(2) -0.023(2)
N6 0.043(3) 0.021(2) 0.027(3) -0.010(2) 0.008(2) -0.017(2)
N7 0.017(3) 0.022(2) 0.018(2) -0.0052(18) 0.0003(18) -0.0065(19)
N8 0.019(3) 0.014(2) 0.025(2) -0.0018(18) 0.0004(19) -0.0091(19)
N9 0.015(2) 0.021(2) 0.018(2) -0.0070(18) -0.0018(18) -0.0036(18)
N10 0.034(3) 0.022(2) 0.028(3) -0.009(2) -0.017(2) 0.002(2)
N11 0.032(3) 0.024(3) 0.025(2) -0.010(2) -0.010(2) 0.001(2)
N12 0.020(2) 0.017(2) 0.018(2) -0.0074(18) -0.0041(18) -0.0021(18)
N13 0.020(3) 0.021(2) 0.026(2) -0.0073(19) -0.009(2) -0.0023(19)
N14 0.022(3) 0.023(2) 0.023(2) -0.0060(19) -0.010(2) -0.007(2)
N15 0.021(3) 0.029(2) 0.015(2) -0.0054(18) -0.0079(19) -0.009(2)
N16 0.021(3) 0.017(2) 0.021(2) -0.0041(18) -0.0074(19) -0.0024(19)
C1 0.020(3) 0.018(3) 0.016(3) -0.003(2) -0.005(2) -0.008(2)
C2 0.021(3) 0.025(3) 0.019(3) -0.006(2) -0.002(2) -0.010(2)
C3 0.014(3) 0.022(3) 0.022(3) -0.004(2) -0.003(2) -0.006(2)
C4 0.025(3) 0.021(3) 0.019(3) -0.004(2) -0.006(2) -0.007(2)
C5 0.014(3) 0.023(3) 0.021(3) -0.003(2) -0.006(2) -0.006(2)
C6 0.033(4) 0.021(3) 0.036(3) -0.009(3) 0.000(3) -0.013(3)
C7 0.046(4) 0.034(3) 0.038(4) -0.018(3) -0.002(3) -0.017(3)
C8 0.034(4) 0.027(3) 0.028(3) -0.009(2) 0.001(3) -0.012(3)
C9 0.036(4) 0.019(3) 0.025(3) -0.002(2) -0.006(3) -0.010(3)
C10 0.029(3) 0.026(3) 0.022(3) -0.002(2) -0.004(2) -0.008(3)
C11 0.026(3) 0.029(3) 0.026(3) 0.000(2) 0.003(3) -0.017(3)
C12 0.039(4) 0.022(3) 0.031(3) 0.002(3) -0.007(3) -0.013(3)
C13 0.045(4) 0.035(3) 0.023(3) 0.002(3) -0.004(3) -0.018(3)
C14 0.032(4) 0.034(3) 0.032(3) -0.008(3) 0.005(3) -0.016(3)
C15 0.016(3) 0.026(3) 0.047(4) -0.008(3) -0.002(3) -0.004(3)
C16 0.026(3) 0.019(3) 0.033(3) -0.006(2) -0.001(3) -0.001(2)
C17 0.014(3) 0.021(3) 0.025(3) -0.002(2) -0.005(2) -0.003(2)
C18 0.016(3) 0.018(3) 0.019(3) -0.006(2) 0.000(2) -0.001(2)
C19 0.015(3) 0.023(3) 0.021(3) -0.004(2) 0.000(2) -0.005(2)
C20 0.028(3) 0.021(3) 0.027(3) -0.013(2) 0.001(3) -0.004(2)
C21 0.020(3) 0.030(3) 0.028(3) -0.013(2) 0.000(2) -0.003(2)
C22 0.020(3) 0.041(3) 0.019(3) -0.014(2) 0.004(2) -0.010(3)
C23 0.016(3) 0.014(2) 0.023(3) -0.001(2) -0.005(2) -0.005(2)
C24 0.011(3) 0.016(2) 0.025(3) -0.008(2) 0.001(2) -0.003(2)
C25 0.013(3) 0.017(3) 0.015(2) -0.001(2) -0.002(2) -0.005(2)
C26 0.009(3) 0.022(3) 0.020(3) -0.006(2) 0.003(2) -0.009(2)
C27 0.011(3) 0.020(3) 0.018(3) 0.000(2) -0.008(2) -0.006(2)
C28 0.017(3) 0.026(3) 0.014(3) -0.002(2) -0.002(2) -0.012(2)
C29 0.016(3) 0.021(3) 0.015(3) 0.002(2) -0.001(2) -0.012(2)
C30 0.015(3) 0.019(3) 0.018(3) -0.003(2) 0.000(2) -0.007(2)
C31 0.015(3) 0.022(3) 0.018(3) -0.002(2) -0.002(2) -0.006(2)
C32 0.015(3) 0.032(3) 0.021(3) -0.008(2) 0.001(2) -0.007(2)
C33 0.031(4) 0.033(3) 0.021(3) -0.007(2) -0.001(2) -0.008(3)
C34 0.027(4) 0.039(4) 0.036(4) -0.010(3) -0.001(3) -0.007(3)
C35 0.025(4) 0.035(3) 0.030(3) -0.005(3) 0.005(3) -0.005(3)
C36 0.017(3) 0.024(3) 0.020(3) -0.008(2) 0.002(2) -0.009(2)
C37 0.020(3) 0.021(3) 0.030(3) -0.006(2) -0.003(2) -0.009(2)
C38 0.022(4) 0.025(5) 0.061(8) -0.022(6) -0.008(5) -0.003(4)
C39 0.044(10) 0.045(5) 0.078(8) -0.045(7) -0.027(8) 0.018(8)
C40 0.154(15) 0.038(10) 0.044(5) -0.012(6) 0.017(9) -0.057(10)
C38D 0.022(4) 0.025(5) 0.061(8) -0.022(6) -0.008(5) -0.003(4)
C39D 0.044(10) 0.045(5) 0.078(8) -0.045(7) -0.027(8) 0.018(8)
C40D 0.154(15) 0.038(10) 0.044(5) -0.012(6) 0.017(9) -0.057(10)
C41 0.015(3) 0.019(3) 0.016(3) -0.006(2) -0.002(2) -0.004(2)
C42 0.016(3) 0.020(3) 0.017(3) -0.007(2) -0.003(2) 0.000(2)
C43 0.016(3) 0.020(3) 0.024(3) -0.007(2) 0.002(2) -0.004(2)
C44 0.018(3) 0.020(3) 0.024(3) -0.008(2) 0.003(2) -0.007(2)
C45 0.016(3) 0.021(3) 0.021(3) -0.004(2) -0.001(2) -0.004(2)
C46 0.021(3) 0.017(3) 0.022(3) -0.001(2) 0.002(2) -0.003(2)
C47 0.028(3) 0.023(3) 0.021(3) -0.009(2) 0.006(2) -0.011(2)
C48 0.022(3) 0.025(3) 0.023(3) -0.009(2) 0.001(2) -0.009(2)
C49 0.027(3) 0.022(3) 0.033(3) -0.010(2) -0.007(3) -0.002(3)
C50 0.033(4) 0.034(3) 0.029(3) -0.006(3) -0.008(3) -0.008(3)
C51 0.049(5) 0.033(4) 0.041(4) -0.006(3) -0.017(4) 0.010(3)
C52 0.088(6) 0.029(4) 0.039(4) 0.000(3) -0.029(4) -0.010(4)
C53 0.032(4) 0.031(3) 0.019(3) -0.003(2) -0.011(3) 0.000(3)
C54 0.030(4) 0.025(3) 0.034(3) -0.005(3) -0.018(3) 0.003(3)
C55 0.017(3) 0.032(3) 0.034(3) -0.009(3) -0.004(3) -0.002(3)
C56 0.032(4) 0.024(3) 0.021(3) -0.005(2) -0.007(3) -0.006(3)
C57 0.019(3) 0.020(3) 0.022(3) -0.002(2) -0.007(2) -0.007(2)
C58 0.015(3) 0.024(3) 0.020(3) -0.009(2) -0.003(2) -0.006(2)
C59 0.015(3) 0.023(3) 0.016(3) -0.006(2) -0.001(2) -0.007(2)
C60 0.032(3) 0.021(3) 0.025(3) -0.006(2) -0.010(3) -0.007(2)
C61 0.031(3) 0.031(3) 0.026(3) -0.017(3) -0.003(3) -0.006(3)
C62 0.032(3) 0.030(3) 0.020(3) -0.011(2) -0.006(2) -0.009(3)
C63 0.010(3) 0.021(3) 0.018(3) -0.002(2) -0.004(2) -0.006(2)
C64 0.026(3) 0.014(2) 0.022(3) -0.007(2) -0.005(2) -0.006(2)
C65 0.017(3) 0.022(3) 0.015(3) -0.003(2) -0.003(2) -0.008(2)
C66 0.017(3) 0.020(3) 0.017(3) -0.003(2) -0.009(2) -0.003(2)
C67 0.013(3) 0.022(3) 0.014(2) -0.002(2) -0.002(2) -0.007(2)
C68 0.014(3) 0.023(3) 0.015(3) -0.004(2) -0.002(2) -0.006(2)
C69 0.016(3) 0.018(3) 0.017(3) -0.006(2) -0.004(2) -0.002(2)
C70 0.019(3) 0.021(3) 0.019(3) -0.004(2) -0.004(2) -0.007(2)
C71 0.020(3) 0.018(3) 0.016(3) -0.002(2) -0.003(2) -0.006(2)
C72 0.027(3) 0.024(3) 0.025(3) -0.012(2) -0.009(2) -0.005(2)
C73 0.028(3) 0.032(3) 0.033(3) -0.014(3) -0.010(3) -0.005(3)
C74 0.063(5) 0.039(4) 0.022(3) -0.007(3) -0.014(3) -0.013(3)
C75 0.031(4) 0.042(4) 0.062(4) -0.022(3) -0.013(3) -0.010(3)
C76 0.020(3) 0.022(3) 0.019(3) -0.003(2) -0.006(2) -0.002(2)
C77 0.017(3) 0.029(3) 0.027(3) -0.011(2) -0.005(2) 0.000(2)
C78 0.037(4) 0.041(4) 0.037(4) -0.018(3) 0.002(3) -0.007(3)
C79 0.034(4) 0.033(3) 0.037(4) -0.002(3) -0.012(3) 0.000(3)
C80 0.035(4) 0.041(4) 0.050(4) -0.021(3) -0.019(3) -0.002(3)
C1S 0.050(5) 0.041(4) 0.054(4) -0.001(3) -0.016(4) -0.013(3)
Cl1S 0.0635(13) 0.0606(12) 0.0493(11) -0.0036(9) -0.0125(10) -0.0091(10)
Cl2S 0.0441(11) 0.0635(12) 0.0938(16) -0.0179(11) -0.0112(11) -0.0185(10)
Cl3S 0.0526(11) 0.0384(9) 0.0527(11) -0.0074(8) -0.0047(9) -0.0111(8)
C2S 0.045(4) 0.036(3) 0.022(3) -0.002(3) -0.011(3) -0.018(3)
Cl4S 0.0722(13) 0.0459(10) 0.0383(9) 0.0089(7) -0.0257(9) -0.0223(9)
Cl5S 0.0392(10) 0.0542(10) 0.0427(9) -0.0103(8) -0.0091(8) -0.0171(8)
Cl6S 0.0426(10) 0.0415(9) 0.0474(10) -0.0170(7) -0.0079(8) -0.0121(8)
C3S 0.033(4) 0.026(3) 0.038(4) -0.002(3) -0.007(3) -0.013(3)
Cl7S 0.0498(11) 0.0358(9) 0.0501(10) -0.0165(7) 0.0015(8) -0.0126(8)
Cl8S 0.0278(10) 0.0659(12) 0.0889(15) -0.0223(11) -0.0127(10) -0.0139(9)
Cl9S 0.1078(17) 0.0464(11) 0.0375(10) -0.0017(8) -0.0074(10) -0.0282(11)

loop_
_atom_type_symbol
_atom_type_description
_atom_type_scat_dispersion_real
_atom_type_scat_dispersion_imag
_atom_type_scat_source
C C 0.0033 0.0016 'International Tables Vol C Tables 4.2.6.8 and 6.1.1.4'
H H 0.0000 0.0000 'International Tables Vol C Tables 4.2.6.8 and 6.1.1.4'
N N 0.0061 0.0033 'International Tables Vol C Tables 4.2.6.8 and 6.1.1.4'
O O 0.0106 0.0060 'International Tables Vol C Tables 4.2.6.8 and 6.1.1.4'
Na Na 0.0362 0.0249 'International Tables Vol C Tables 4.2.6.8 and 6.1.1.4'
Cl Cl 0.1484 0.1585 'International Tables Vol C Tables 4.2.6.8 and 6.1.1.4'

loop_
_geom_angle_atom_site_label_1
_geom_angle_atom_site_label_2
_geom_angle_atom_site_label_3
_geom_angle
_geom_angle_site_symmetry_1
_geom_angle_site_symmetry_3
O8 Na1 O17 96.90(18) . .
O8 Na1 O7 97.74(15) . .
O17 Na1 O7 106.63(18) . .
O8 Na1 O11 99.17(18) . .
O17 Na1 O11 139.19(18) . .
O7 Na1 O11 108.00(16) . .
O8 Na1 O10 166.79(16) . .
O17 Na1 O10 91.33(16) . .
O7 Na1 O10 89.73(15) . .
O11 Na1 O10 68.05(15) . .
O15 Na2 O21 98.69(17) . .
O15 Na2 O16 98.68(15) . .
O21 Na2 O16 92.38(18) . .
O15 Na2 O3 102.11(16) . 1_546
O21 Na2 O3 153.89(19) . 1_546
O16 Na2 O3 99.85(16) . 1_546
O15 Na2 O4 169.43(16) . 1_546
O21 Na2 O4 91.33(15) . 1_546
O16 Na2 O4 84.20(14) . 1_546
O3 Na2 O4 67.33(13) 1_546 1_546
O15 Na2 O2 90.86(13) . 1_546
O21 Na2 O2 97.45(16) . 1_546
O16 Na2 O2 165.14(16) . 1_546
O3 Na2 O2 66.82(13) 1_546 1_546
O4 Na2 O2 84.45(12) 1_546 1_546
O15 Na2 C13 122.66(17) . 1_546
O21 Na2 C13 138.64(18) . 1_546
O16 Na2 C13 81.40(16) . 1_546
O3 Na2 C13 25.67(14) 1_546 1_546
O4 Na2 C13 47.48(14) 1_546 1_546
O2 Na2 C13 83.86(14) 1_546 1_546
O20 Cl1 O18 111.1(3) . .
O20 Cl1 O19 108.7(3) . .
O18 Cl1 O19 109.6(2) . .
O20 Cl1 O17 110.7(3) . .
O18 Cl1 O17 108.8(3) . .
O19 Cl1 O17 107.8(3) . .
O24 Cl2 O21 109.4(3) . .
O24 Cl2 O22 111.0(3) . .
O21 Cl2 O22 109.8(3) . .
O24 Cl2 O23 108.7(3) . .
O21 Cl2 O23 108.9(3) . .
O22 Cl2 O23 109.0(2) . .
C5 O1 C9 116.7(4) . .
C11 O2 C10 111.4(4) . .
C11 O2 Na2 104.5(3) . 1_564
C10 O2 Na2 115.5(3) . 1_564
C12 O3 C13 115.3(4) . .
C12 O3 Na2 120.6(3) . 1_564
C13 O3 Na2 110.0(3) . 1_564
C14 O4 C15 112.6(4) . .
C14 O4 Na2 110.7(3) . 1_564
C15 O4 Na2 127.9(3) . 1_564
C17 O5 C16 118.1(4) . .
C31 O7 Na1 172.8(4) . .
C36 O8 Na1 175.5(4) . .
C45 O9 C49 118.4(4) . .
C50 O10 C51 111.3(4) . .
C50 O10 Na1 125.3(3) . .
C51 O10 Na1 107.6(4) . .
C52 O11 C53 116.5(5) . .
C52 O11 Na1 109.0(3) . .
C53 O11 Na1 126.9(3) . .
C54 O12 C55 110.3(4) . .
C57 O13 C56 116.7(4) . .
C71 O15 Na2 173.6(4) . .
C76 O16 Na2 170.3(4) . .
Cl1 O17 Na1 148.5(3) . .
Cl2 O21 Na2 152.9(3) . .
C2 N1 N2 110.9(4) . .
C2 N1 C3 128.3(4) . .
N2 N1 C3 120.7(4) . .
N3 N2 N1 106.6(4) . .
N2 N3 C1 108.7(4) . .
C24 N4 N5 110.7(4) . .
C24 N4 C19 130.4(4) . .
N5 N4 C19 118.9(4) . .
N6 N5 N4 106.4(4) . .
N5 N6 C23 110.2(4) . .
C31 N7 C28 125.3(4) . .
C36 N8 C30 125.1(4) . .
C42 N9 N10 110.2(4) . .
C42 N9 C43 130.1(4) . .
N10 N9 C43 119.6(4) . .
N11 N10 N9 106.5(4) . .
N10 N11 C41 110.6(4) . .
N13 N12 C64 111.2(4) . .
N13 N12 C59 121.1(4) . .
C64 N12 C59 127.6(4) . .
N14 N13 N12 106.9(4) . .
N13 N14 C63 109.1(4) . .
C71 N15 C68 125.3(4) . .
C76 N16 C70 124.8(4) . .
C2 C1 N3 108.6(4) . .
C2 C1 C27 128.5(5) . .
N3 C1 C27 122.7(4) . .
N1 C2 C1 105.2(4) . .
N1 C2 H2 127.4 . .
C1 C2 H2 127.4 . .
C4 C3 C8 122.5(5) . .
C4 C3 N1 117.7(4) . .
C8 C3 N1 119.8(5) . .
C3 C4 C5 119.2(5) . .
C3 C4 H4 120.4 . .
C5 C4 H4 120.4 . .
O1 C5 C4 123.6(5) . .
O1 C5 C6 116.9(4) . .
C4 C5 C6 119.5(5) . .
C7 C6 C5 119.3(5) . .
C7 C6 H6 120.4 . .
C5 C6 H6 120.4 . .
C6 C7 C8 122.7(5) . .
C6 C7 H7 118.7 . .
C8 C7 H7 118.7 . .
C7 C8 C3 116.9(5) . .
C7 C8 H8 121.6 . .
C3 C8 H8 121.6 . .
O1 C9 C10 109.5(4) . .
O1 C9 H9A 109.8 . .
C10 C9 H9A 109.8 . .
O1 C9 H9B 109.8 . .
C10 C9 H9B 109.8 . .
H9A C9 H9B 108.2 . .
O2 C10 C9 110.7(5) . .
O2 C10 H10A 109.5 . .
C9 C10 H10A 109.5 . .
O2 C10 H10B 109.5 . .
C9 C10 H10B 109.5 . .
H10A C10 H10B 108.1 . .
O2 C11 C12 108.9(4) . .
O2 C11 H11A 109.9 . .
C12 C11 H11A 109.9 . .
O2 C11 H11B 109.9 . .
C12 C11 H11B 109.9 . .
H11A C11 H11B 108.3 . .
O3 C12 C11 113.8(4) . .
O3 C12 H12A 108.8 . .
C11 C12 H12A 108.8 . .
O3 C12 H12B 108.8 . .
C11 C12 H12B 108.8 . .
H12A C12 H12B 107.7 . .
O3 C13 C14 113.2(5) . .
O3 C13 Na2 44.3(2) . 1_564
C14 C13 Na2 90.6(3) . 1_564
O3 C13 H13A 108.9 . .
C14 C13 H13A 108.9 . .
Na2 C13 H13A 152.8 1_564 .
O3 C13 H13B 108.9 . .
C14 C13 H13B 108.9 . .
Na2 C13 H13B 82.3 1_564 .
H13A C13 H13B 107.7 . .
O4 C14 C13 107.8(5) . .
O4 C14 H14A 110.2 . .
C13 C14 H14A 110.2 . .
O4 C14 H14B 110.2 . .
C13 C14 H14B 110.2 . .
H14A C14 H14B 108.5 . .
O4 C15 C16 109.9(4) . .
O4 C15 H15A 109.7 . .
C16 C15 H15A 109.7 . .
O4 C15 H15B 109.7 . .
C16 C15 H15B 109.7 . .
H15A C15 H15B 108.2 . .
O5 C16 C15 107.7(5) . .
O5 C16 H16A 110.2 . .
C15 C16 H16A 110.2 . .
O5 C16 H16B 110.2 . .
C15 C16 H16B 110.2 . .
H16A C16 H16B 108.5 . .
O5 C17 C18 124.6(5) . .
O5 C17 C22 115.6(5) . .
C18 C17 C22 119.8(5) . .
C17 C18 C19 118.8(5) . .
C17 C18 H18 120.6 . .
C19 C18 H18 120.6 . .
C20 C19 C18 121.7(5) . .
C20 C19 N4 119.1(4) . .
C18 C19 N4 119.3(4) . .
C19 C20 C21 118.2(5) . .
C19 C20 H20 120.9 . .
C21 C20 H20 120.9 . .
C22 C21 C20 121.5(5) . .
C22 C21 H21 119.3 . .
C20 C21 H21 119.3 . .
C21 C22 C17 120.0(5) . .
C21 C22 H22 120.0 . .
C17 C22 H22 120.0 . .
C24 C23 N6 106.3(4) . .
C24 C23 C25 129.9(4) . .
N6 C23 C25 123.7(4) . .
N4 C24 C23 106.3(4) . .
N4 C24 H24 126.8 . .
C23 C24 H24 126.8 . .
C26 C25 C30 117.5(4) . .
C26 C25 C23 118.8(4) . .
C30 C25 C23 123.7(4) . .
C27 C26 C25 123.2(4) . .
C27 C26 H26 118.4 . .
C25 C26 H26 118.4 . .
C26 C27 C28 118.3(4) . .
C26 C27 C1 118.0(4) . .
C28 C27 C1 123.7(4) . .
C29 C28 N7 121.5(4) . .
C29 C28 C27 119.1(4) . .
N7 C28 C27 119.4(4) . .
C30 C29 C28 122.1(4) . .
C30 C29 H29 118.9 . .
C28 C29 H29 118.9 . .
C29 C30 N8 121.7(4) . .
C29 C30 C25 119.6(4) . .
N8 C30 C25 118.8(4) . .
O7 C31 N7 122.3(5) . .
O7 C31 C32 120.7(5) . .
N7 C31 C32 117.0(4) . .
C31 C32 C35 106.0(4) . .
C31 C32 C34 108.1(4) . .
C35 C32 C34 109.8(5) . .
C31 C32 C33 114.3(4) . .
C35 C32 C33 109.3(4) . .
C34 C32 C33 109.3(5) . .
C32 C33 H33A 109.5 . .
C32 C33 H33B 109.5 . .
H33A C33 H33B 109.5 . .
C32 C33 H33C 109.5 . .
H33A C33 H33C 109.5 . .
H33B C33 H33C 109.5 . .
C32 C34 H34A 109.5 . .
C32 C34 H34B 109.5 . .
H34A C34 H34B 109.5 . .
C32 C34 H34C 109.5 . .
H34A C34 H34C 109.5 . .
H34B C34 H34C 109.5 . .
C32 C35 H35A 109.5 . .
C32 C35 H35B 109.5 . .
H35A C35 H35B 109.5 . .
C32 C35 H35C 109.5 . .
H35A C35 H35C 109.5 . .
H35B C35 H35C 109.5 . .
O8 C36 N8 122.7(5) . .
O8 C36 C37 120.8(4) . .
N8 C36 C37 116.4(4) . .
C38D C37 C39D 113.3(15) . .
C38D C37 C40 87.5(13) . .
C39D C37 C40 124(3) . .
C38D C37 C36 110.0(11) . .
C39D C37 C36 109(2) . .
C40 C37 C36 110.4(8) . .
C38D C37 C40D 110.0(16) . .
C39D C37 C40D 110.4(19) . .
C40 C37 C40D 22.7(19) . .
C36 C37 C40D 104(2) . .
C38D C37 C39 132.0(13) . .
C39D C37 C39 20.9(17) . .
C40 C37 C39 110.4(9) . .
C36 C37 C39 104.7(7) . .
C40D C37 C39 92(2) . .
C38D C37 C38 28.7(11) . .
C39D C37 C38 85.5(14) . .
C40 C37 C38 109.9(7) . .
C36 C37 C38 115.6(5) . .
C40D C37 C38 130.0(19) . .
C39 C37 C38 105.6(6) . .
C37 C38 H38A 109.5 . .
C37 C38 H38B 109.5 . .
C37 C38 H38C 109.5 . .
C37 C39 H39A 109.5 . .
C37 C39 H39B 109.5 . .
C37 C39 H39C 109.5 . .
C37 C40 H40A 109.5 . .
C37 C40 H40B 109.5 . .
C37 C40 H40C 109.5 . .
C37 C38D H38D 109.5 . .
C37 C38D H38E 109.5 . .
H38D C38D H38E 109.5 . .
C37 C38D H38F 109.5 . .
H38D C38D H38F 109.5 . .
H38E C38D H38F 109.5 . .
C37 C39D H39D 109.5 . .
C37 C39D H39E 109.5 . .
H39D C39D H39E 109.5 . .
C37 C39D H39F 109.5 . .
H39D C39D H39F 109.5 . .
H39E C39D H39F 109.5 . .
C37 C40D H40D 109.5 . .
C37 C40D H40E 109.5 . .
H40D C40D H40E 109.5 . .
C37 C40D H40F 109.5 . .
H40D C40D H40F 109.5 . .
H40E C40D H40F 109.5 . .
N11 C41 C42 106.6(4) . .
N11 C41 C67 124.5(4) . .
C42 C41 C67 128.9(4) . .
N9 C42 C41 106.1(4) . .
N9 C42 H42 127.0 . .
C41 C42 H42 127.0 . .
C48 C43 C44 122.0(5) . .
C48 C43 N9 119.4(5) . .
C44 C43 N9 118.6(4) . .
C45 C44 C43 118.3(5) . .
C45 C44 H44 120.8 . .
C43 C44 H44 120.8 . .
O9 C45 C44 123.9(4) . .
O9 C45 C46 116.0(4) . .
C44 C45 C46 120.1(5) . .
C47 C46 C45 120.0(5) . .
C47 C46 H46 120.0 . .
C45 C46 H46 120.0 . .
C46 C47 C48 121.3(5) . .
C46 C47 H47 119.4 . .
C48 C47 H47 119.4 . .
C47 C48 C43 118.2(5) . .
C47 C48 H48 120.9 . .
C43 C48 H48 120.9 . .
O9 C49 C50 109.0(4) . .
O9 C49 H49A 109.9 . .
C50 C49 H49A 109.9 . .
O9 C49 H49B 109.9 . .
C50 C49 H49B 109.9 . .
H49A C49 H49B 108.3 . .
O10 C50 C49 110.5(5) . .
O10 C50 H50A 109.5 . .
C49 C50 H50A 109.5 . .
O10 C50 H50B 109.5 . .
C49 C50 H50B 109.5 . .
H50A C50 H50B 108.1 . .
C52 C51 O10 108.5(6) . .
C52 C51 H51A 110.0 . .
O10 C51 H51A 110.0 . .
C52 C51 H51B 110.0 . .
O10 C51 H51B 110.0 . .
H51A C51 H51B 108.4 . .
O11 C52 C51 113.7(6) . .
O11 C52 H52A 108.8 . .
C51 C52 H52A 108.8 . .
O11 C52 H52B 108.8 . .
C51 C52 H52B 108.8 . .
H52A C52 H52B 107.7 . .
O11 C53 C54 114.0(4) . .
O11 C53 H53A 108.7 . .
C54 C53 H53A 108.7 . .
O11 C53 H53B 108.7 . .
C54 C53 H53B 108.7 . .
H53A C53 H53B 107.6 . .
O12 C54 C53 109.2(5) . .
O12 C54 H54A 109.8 . .
C53 C54 H54A 109.8 . .
O12 C54 H54B 109.8 . .
C53 C54 H54B 109.8 . .
H54A C54 H54B 108.3 . .
O12 C55 C56 110.2(4) . .
O12 C55 H55A 109.6 . .
C56 C55 H55A 109.6 . .
O12 C55 H55B 109.6 . .
C56 C55 H55B 109.6 . .
H55A C55 H55B 108.1 . .
O13 C56 C55 108.7(4) . .
O13 C56 H56A 110.0 . .
C55 C56 H56A 110.0 . .
O13 C56 H56B 110.0 . .
C55 C56 H56B 110.0 . .
H56A C56 H56B 108.3 . .
O13 C57 C58 123.5(4) . .
O13 C57 C62 115.7(4) . .
C58 C57 C62 120.8(5) . .
C57 C58 C59 118.6(5) . .
C57 C58 H58 120.7 . .
C59 C58 H58 120.7 . .
C58 C59 C60 122.2(5) . .
C58 C59 N12 118.5(4) . .
C60 C59 N12 119.3(4) . .
C61 C60 C59 117.4(5) . .
C61 C60 H60 121.3 . .
C59 C60 H60 121.3 . .
C60 C61 C62 122.0(5) . .
C60 C61 H61 119.0 . .
C62 C61 H61 119.0 . .
C61 C62 C57 119.0(5) . .
C61 C62 H62 120.5 . .
C57 C62 H62 120.5 . .
N14 C63 C64 108.0(4) . .
N14 C63 C65 123.5(4) . .
C64 C63 C65 128.6(4) . .
N12 C64 C63 104.8(4) . .
N12 C64 H64 127.6 . .
C63 C64 H64 127.6 . .
C66 C65 C70 117.6(4) . .
C66 C65 C63 119.2(4) . .
C70 C65 C63 123.2(4) . .
C65 C66 C67 123.9(4) . .
C65 C66 H66 118.0 . .
C67 C66 H66 118.0 . .
C66 C67 C68 116.8(4) . .
C66 C67 C41 118.9(4) . .
C68 C67 C41 124.3(4) . .
C69 C68 C67 120.6(4) . .
C69 C68 N15 121.0(4) . .
C67 C68 N15 118.4(4) . .
C68 C69 C70 120.9(5) . .
C68 C69 H69 119.6 . .
C70 C69 H69 119.6 . .
C69 C70 C65 119.9(5) . .
C69 C70 N16 120.3(4) . .
C65 C70 N16 119.8(4) . .
O15 C71 N15 123.8(4) . .
O15 C71 C72 120.5(4) . .
N15 C71 C72 115.7(4) . .
C75 C72 C73 111.1(4) . .
C75 C72 C71 107.2(5) . .
C73 C72 C71 114.5(4) . .
C75 C72 C74 109.2(5) . .
C73 C72 C74 109.0(5) . .
C71 C72 C74 105.5(4) . .
C72 C73 H73A 109.5 . .
C72 C73 H73B 109.5 . .
H73A C73 H73B 109.5 . .
C72 C73 H73C 109.5 . .
H73A C73 H73C 109.5 . .
H73B C73 H73C 109.5 . .
C72 C74 H74A 109.5 . .
C72 C74 H74B 109.5 . .
H74A C74 H74B 109.5 . .
C72 C74 H74C 109.5 . .
H74A C74 H74C 109.5 . .
H74B C74 H74C 109.5 . .
C72 C75 H75A 109.5 . .
C72 C75 H75B 109.5 . .
H75A C75 H75B 109.5 . .
C72 C75 H75C 109.5 . .
H75A C75 H75C 109.5 . .
H75B C75 H75C 109.5 . .
O16 C76 N16 122.4(5) . .
O16 C76 C77 119.9(5) . .
N16 C76 C77 117.6(4) . .
C78 C77 C80 109.6(5) . .
C78 C77 C76 107.9(5) . .
C80 C77 C76 114.0(4) . .
C78 C77 C79 108.6(5) . .
C80 C77 C79 110.2(5) . .
C76 C77 C79 106.3(4) . .
C77 C78 H78A 109.5 . .
C77 C78 H78B 109.5 . .
H78A C78 H78B 109.5 . .
C77 C78 H78C 109.5 . .
H78A C78 H78C 109.5 . .
H78B C78 H78C 109.5 . .
C77 C79 H79A 109.5 . .
C77 C79 H79B 109.5 . .
H79A C79 H79B 109.5 . .
C77 C79 H79C 109.5 . .
H79A C79 H79C 109.5 . .
H79B C79 H79C 109.5 . .
C77 C80 H80A 109.5 . .
C77 C80 H80B 109.5 . .
H80A C80 H80B 109.5 . .
C77 C80 H80C 109.5 . .
H80A C80 H80C 109.5 . .
H80B C80 H80C 109.5 . .
Cl2S C1S Cl1S 111.7(4) . .
Cl2S C1S Cl3S 111.0(4) . .
Cl1S C1S Cl3S 109.7(4) . .
Cl2S C1S H1S 108.1 . .
Cl1S C1S H1S 108.1 . .
Cl3S C1S H1S 108.1 . .
Cl6S C2S Cl4S 111.2(3) . .
Cl6S C2S Cl5S 110.3(3) . .
Cl4S C2S Cl5S 109.3(3) . .
Cl6S C2S H2S 108.7 . .
Cl4S C2S H2S 108.7 . .
Cl5S C2S H2S 108.7 . .
Cl8S C3S Cl7S 110.3(3) . .
Cl8S C3S Cl9S 110.3(3) . .
Cl7S C3S Cl9S 110.0(3) . .
Cl8S C3S H3S 108.7 . .
Cl7S C3S H3S 108.7 . .
Cl9S C3S H3S 108.7 . .

loop_
_geom_bond_atom_site_label_1
_geom_bond_atom_site_label_2
_geom_bond_distance
_geom_bond_site_symmetry_2
Na1 O8 2.271(5) .
Na1 O17 2.273(5) .
Na1 O7 2.308(4) .
Na1 O11 2.310(4) .
Na1 O10 2.684(5) .
Na2 O15 2.287(4) .
Na2 O21 2.296(5) .
Na2 O16 2.305(4) .
Na2 O3 2.314(4) 1_546
Na2 O4 2.707(4) 1_546
Na2 O2 2.801(4) 1_546
Na2 C13 3.112(6) 1_546
Cl1 O20 1.418(4) .
Cl1 O18 1.431(4) .
Cl1 O19 1.437(4) .
Cl1 O17 1.441(4) .
Cl2 O24 1.423(4) .
Cl2 O21 1.429(4) .
Cl2 O22 1.430(4) .
Cl2 O23 1.447(4) .
O1 C5 1.364(6) .
O1 C9 1.452(6) .
O2 C11 1.430(6) .
O2 C10 1.434(6) .
O2 Na2 2.801(4) 1_564
O3 C12 1.423(6) .
O3 C13 1.435(7) .
O3 Na2 2.314(4) 1_564
O4 C14 1.423(7) .
O4 C15 1.438(7) .
O4 Na2 2.707(4) 1_564
O5 C17 1.364(6) .
O5 C16 1.438(6) .
O7 C31 1.227(6) .
O8 C36 1.220(6) .
O9 C45 1.367(6) .
O9 C49 1.427(6) .
O10 C50 1.409(7) .
O10 C51 1.461(7) .
O11 C52 1.412(8) .
O11 C53 1.439(6) .
O12 C54 1.427(6) .
O12 C55 1.427(7) .
O13 C57 1.380(6) .
O13 C56 1.438(6) .
O15 C71 1.220(6) .
O16 C76 1.233(6) .
N1 C2 1.350(6) .
N1 N2 1.353(6) .
N1 C3 1.437(6) .
N2 N3 1.323(6) .
N3 C1 1.370(6) .
N4 C24 1.340(6) .
N4 N5 1.361(6) .
N4 C19 1.434(6) .
N5 N6 1.312(6) .
N6 C23 1.380(6) .
N7 C31 1.368(6) .
N7 C28 1.412(6) .
N8 C36 1.371(6) .
N8 C30 1.417(6) .
N9 C42 1.346(6) .
N9 N10 1.363(6) .
N9 C43 1.434(6) .
N10 N11 1.308(6) .
N11 C41 1.366(6) .
N12 N13 1.346(6) .
N12 C64 1.350(6) .
N12 C59 1.436(6) .
N13 N14 1.316(6) .
N14 C63 1.368(6) .
N15 C71 1.375(6) .
N15 C68 1.427(6) .
N16 C76 1.358(7) .
N16 C70 1.427(7) .
C1 C2 1.355(7) .
C1 C27 1.477(6) .
C2 H2 0.9500 .
C3 C4 1.381(7) .
C3 C8 1.383(7) .
C4 C5 1.391(7) .
C4 H4 0.9500 .
C5 C6 1.395(7) .
C6 C7 1.375(8) .
C6 H6 0.9500 .
C7 C8 1.381(8) .
C7 H7 0.9500 .
C8 H8 0.9500 .
C9 C10 1.479(8) .
C9 H9A 0.9900 .
C9 H9B 0.9900 .
C10 H10A 0.9900 .
C10 H10B 0.9900 .
C11 C12 1.493(8) .
C11 H11A 0.9900 .
C11 H11B 0.9900 .
C12 H12A 0.9900 .
C12 H12B 0.9900 .
C13 C14 1.513(9) .
C13 Na2 3.112(6) 1_564
C13 H13A 0.9900 .
C13 H13B 0.9900 .
C14 H14A 0.9900 .
C14 H14B 0.9900 .
C15 C16 1.496(8) .
C15 H15A 0.9900 .
C15 H15B 0.9900 .
C16 H16A 0.9900 .
C16 H16B 0.9900 .
C17 C18 1.386(7) .
C17 C22 1.397(7) .
C18 C19 1.394(7) .
C18 H18 0.9500 .
C19 C20 1.384(7) .
C20 C21 1.385(7) .
C20 H20 0.9500 .
C21 C22 1.367(8) .
C21 H21 0.9500 .
C22 H22 0.9500 .
C23 C24 1.376(7) .
C23 C25 1.457(7) .
C24 H24 0.9500 .
C25 C26 1.395(7) .
C25 C30 1.417(7) .
C26 C27 1.385(7) .
C26 H26 0.9500 .
C27 C28 1.414(7) .
C28 C29 1.384(7) .
C29 C30 1.383(7) .
C29 H29 0.9500 .
C31 C32 1.529(7) .
C32 C35 1.529(8) .
C32 C34 1.531(8) .
C32 C33 1.540(7) .
C33 H33A 0.9800 .
C33 H33B 0.9800 .
C33 H33C 0.9800 .
C34 H34A 0.9800 .
C34 H34B 0.9800 .
C34 H34C 0.9800 .
C35 H35A 0.9800 .
C35 H35B 0.9800 .
C35 H35C 0.9800 .
C36 C37 1.518(7) .
C37 C38D 1.501(13) .
C37 C39D 1.513(15) .
C37 C40 1.516(10) .
C37 C40D 1.523(14) .
C37 C39 1.531(9) .
C37 C38 1.544(9) .
C38 H38A 0.9800 .
C38 H38B 0.9800 .
C38 H38C 0.9800 .
C39 H39A 0.9800 .
C39 H39B 0.9800 .
C39 H39C 0.9800 .
C40 H40A 0.9800 .
C40 H40B 0.9800 .
C40 H40C 0.9800 .
C38D H38D 0.9800 .
C38D H38E 0.9800 .
C38D H38F 0.9800 .
C39D H39D 0.9800 .
C39D H39E 0.9800 .
C39D H39F 0.9800 .
C40D H40D 0.9800 .
C40D H40E 0.9800 .
C40D H40F 0.9800 .
C41 C42 1.377(7) .
C41 C67 1.458(7) .
C42 H42 0.9500 .
C43 C48 1.385(7) .
C43 C44 1.390(7) .
C44 C45 1.389(7) .
C44 H44 0.9500 .
C45 C46 1.395(7) .
C46 C47 1.369(7) .
C46 H46 0.9500 .
C47 C48 1.381(7) .
C47 H47 0.9500 .
C48 H48 0.9500 .
C49 C50 1.490(8) .
C49 H49A 0.9900 .
C49 H49B 0.9900 .
C50 H50A 0.9900 .
C50 H50B 0.9900 .
C51 C52 1.440(10) .
C51 H51A 0.9900 .
C51 H51B 0.9900 .
C52 H52A 0.9900 .
C52 H52B 0.9900 .
C53 C54 1.497(8) .
C53 H53A 0.9900 .
C53 H53B 0.9900 .
C54 H54A 0.9900 .
C54 H54B 0.9900 .
C55 C56 1.512(8) .
C55 H55A 0.9900 .
C55 H55B 0.9900 .
C56 H56A 0.9900 .
C56 H56B 0.9900 .
C57 C58 1.380(7) .
C57 C62 1.387(7) .
C58 C59 1.386(7) .
C58 H58 0.9500 .
C59 C60 1.391(7) .
C60 C61 1.380(7) .
C60 H60 0.9500 .
C61 C62 1.383(8) .
C61 H61 0.9500 .
C62 H62 0.9500 .
C63 C64 1.371(7) .
C63 C65 1.471(6) .
C64 H64 0.9500 .
C65 C66 1.379(7) .
C65 C70 1.411(7) .
C66 C67 1.403(7) .
C66 H66 0.9500 .
C67 C68 1.406(7) .
C68 C69 1.385(7) .
C69 C70 1.392(7) .
C69 H69 0.9500 .
C71 C72 1.536(7) .
C72 C75 1.518(8) .
C72 C73 1.529(8) .
C72 C74 1.555(8) .
C73 H73A 0.9800 .
C73 H73B 0.9800 .
C73 H73C 0.9800 .
C74 H74A 0.9800 .
C74 H74B 0.9800 .
C74 H74C 0.9800 .
C75 H75A 0.9800 .
C75 H75B 0.9800 .
C75 H75C 0.9800 .
C76 C77 1.531(7) .
C77 C78 1.516(8) .
C77 C80 1.531(7) .
C77 C79 1.539(8) .
C78 H78A 0.9800 .
C78 H78B 0.9800 .
C78 H78C 0.9800 .
C79 H79A 0.9800 .
C79 H79B 0.9800 .
C79 H79C 0.9800 .
C80 H80A 0.9800 .
C80 H80B 0.9800 .
C80 H80C 0.9800 .
C1S Cl2S 1.742(7) .
C1S Cl1S 1.752(7) .
C1S Cl3S 1.764(7) .
C1S H1S 1.0000 .
C2S Cl6S 1.751(7) .
C2S Cl4S 1.754(6) .
C2S Cl5S 1.772(6) .
C2S H2S 1.0000 .
C3S Cl8S 1.747(6) .
C3S Cl7S 1.750(6) .
C3S Cl9S 1.764(6) .
C3S H3S 1.0000 .

loop_
_geom_torsion_atom_site_label_1
_geom_torsion_atom_site_label_2
_geom_torsion_atom_site_label_3
_geom_torsion_atom_site_label_4
_geom_torsion
_geom_torsion_site_symmetry_1
_geom_torsion_site_symmetry_4
O8 Na1 O7 C31 -76(3) . .
O17 Na1 O7 C31 23(3) . .
O11 Na1 O7 C31 -179(100) . .
O10 Na1 O7 C31 114(3) . .
O17 Na1 O8 C36 153(4) . .
O7 Na1 O8 C36 -99(4) . .
O11 Na1 O8 C36 11(4) . .
O10 Na1 O8 C36 25(5) . .
O8 Na1 O10 C50 113.6(7) . .
O17 Na1 O10 C50 -15.1(4) . .
O7 Na1 O10 C50 -121.7(4) . .
O11 Na1 O10 C50 128.7(4) . .
O8 Na1 O10 C51 -20.2(9) . .
O17 Na1 O10 C51 -148.8(4) . .
O7 Na1 O10 C51 104.5(4) . .
O11 Na1 O10 C51 -5.0(4) . .
O8 Na1 O11 C52 -150.1(4) . .
O17 Na1 O11 C52 98.0(5) . .
O7 Na1 O11 C52 -48.8(4) . .
O10 Na1 O11 C52 33.4(4) . .
O8 Na1 O11 C53 61.8(5) . .
O17 Na1 O11 C53 -50.1(6) . .
O7 Na1 O11 C53 163.1(4) . .
O10 Na1 O11 C53 -114.7(5) . .
O21 Na2 O15 C71 -167(3) . .
O16 Na2 O15 C71 -73(3) . .
O3 Na2 O15 C71 29(3) 1_546 .
O4 Na2 O15 C71 32(3) 1_546 .
O2 Na2 O15 C71 95(3) 1_546 .
C13 Na2 O15 C71 12(3) 1_546 .
O15 Na2 O16 C76 -78(2) . .
O21 Na2 O16 C76 21(2) . .
O3 Na2 O16 C76 178(2) 1_546 .
O4 Na2 O16 C76 112(2) 1_546 .
O2 Na2 O16 C76 153(2) 1_546 .
C13 Na2 O16 C76 160(2) 1_546 .
O20 Cl1 O17 Na1 50.7(6) . .
O18 Cl1 O17 Na1 -71.7(6) . .
O19 Cl1 O17 Na1 169.5(5) . .
O8 Na1 O17 Cl1 47.6(6) . .
O7 Na1 O17 Cl1 -52.6(6) . .
O11 Na1 O17 Cl1 160.3(5) . .
O10 Na1 O17 Cl1 -142.7(6) . .
O24 Cl2 O21 Na2 -24.7(8) . .
O22 Cl2 O21 Na2 97.4(7) . .
O23 Cl2 O21 Na2 -143.4(7) . .
O15 Na2 O21 Cl2 5.8(7) . .
O16 Na2 O21 Cl2 -93.3(7) . .
O3 Na2 O21 Cl2 148.4(6) 1_546 .
O4 Na2 O21 Cl2 -177.6(7) 1_546 .
O2 Na2 O21 Cl2 97.9(7) 1_546 .
C13 Na2 O21 Cl2 -173.0(6) 1_546 .
C2 N1 N2 N3 0.0(6) . .
C3 N1 N2 N3 -178.9(4) . .
N1 N2 N3 C1 -0.3(6) . .
C24 N4 N5 N6 0.1(6) . .
C19 N4 N5 N6 179.6(4) . .
N4 N5 N6 C23 0.0(6) . .
C42 N9 N10 N11 0.5(6) . .
C43 N9 N10 N11 177.2(4) . .
N9 N10 N11 C41 0.2(6) . .
C64 N12 N13 N14 1.1(5) . .
C59 N12 N13 N14 178.5(4) . .
N12 N13 N14 C63 -0.7(5) . .
N2 N3 C1 C2 0.6(6) . .
N2 N3 C1 C27 177.4(4) . .
N2 N1 C2 C1 0.4(6) . .
C3 N1 C2 C1 179.2(5) . .
N3 C1 C2 N1 -0.6(6) . .
C27 C1 C2 N1 -177.2(5) . .
C2 N1 C3 C4 -6.0(8) . .
N2 N1 C3 C4 172.7(5) . .
C2 N1 C3 C8 174.3(5) . .
N2 N1 C3 C8 -7.0(7) . .
C8 C3 C4 C5 -1.0(8) . .
N1 C3 C4 C5 179.2(4) . .
C9 O1 C5 C4 -4.0(7) . .
C9 O1 C5 C6 174.4(5) . .
C3 C4 C5 O1 178.4(5) . .
C3 C4 C5 C6 0.1(7) . .
O1 C5 C6 C7 -177.3(5) . .
C4 C5 C6 C7 1.1(8) . .
C5 C6 C7 C8 -1.5(9) . .
C6 C7 C8 C3 0.5(9) . .
C4 C3 C8 C7 0.7(8) . .
N1 C3 C8 C7 -179.5(5) . .
C5 O1 C9 C10 -173.5(4) . .
C11 O2 C10 C9 175.6(4) . .
Na2 O2 C10 C9 -65.4(5) 1_564 .
O1 C9 C10 O2 -78.5(5) . .
C10 O2 C11 C12 170.1(4) . .
Na2 O2 C11 C12 44.7(5) 1_564 .
C13 O3 C12 C11 -96.4(6) . .
Na2 O3 C12 C11 39.6(6) 1_564 .
O2 C11 C12 O3 -58.8(6) . .
C12 O3 C13 C14 75.5(6) . .
Na2 O3 C13 C14 -64.9(5) 1_564 .
C12 O3 C13 Na2 140.4(5) . 1_564
C15 O4 C14 C13 -170.1(5) . .
Na2 O4 C14 C13 -19.9(5) 1_564 .
O3 C13 C14 O4 55.3(6) . .
Na2 C13 C14 O4 16.1(4) 1_564 .
C14 O4 C15 C16 -164.0(5) . .
Na2 O4 C15 C16 52.2(6) 1_564 .
C17 O5 C16 C15 174.0(4) . .
O4 C15 C16 O5 94.5(5) . .
C16 O5 C17 C18 16.4(7) . .
C16 O5 C17 C22 -164.2(5) . .
O5 C17 C18 C19 179.5(5) . .
C22 C17 C18 C19 0.2(7) . .
C17 C18 C19 C20 1.7(8) . .
C17 C18 C19 N4 -178.7(4) . .
C24 N4 C19 C20 171.3(5) . .
N5 N4 C19 C20 -8.1(7) . .
C24 N4 C19 C18 -8.4(8) . .
N5 N4 C19 C18 172.2(5) . .
C18 C19 C20 C21 -2.2(8) . .
N4 C19 C20 C21 178.1(5) . .
C19 C20 C21 C22 0.9(8) . .
C20 C21 C22 C17 0.9(8) . .
O5 C17 C22 C21 179.2(5) . .
C18 C17 C22 C21 -1.4(8) . .
N5 N6 C23 C24 -0.2(6) . .
N5 N6 C23 C25 179.7(5) . .
N5 N4 C24 C23 -0.2(6) . .
C19 N4 C24 C23 -179.6(5) . .
N6 C23 C24 N4 0.2(6) . .
C25 C23 C24 N4 -179.6(5) . .
C24 C23 C25 C26 -2.4(8) . .
N6 C23 C25 C26 177.8(5) . .
C24 C23 C25 C30 176.5(5) . .
N6 C23 C25 C30 -3.3(8) . .
C30 C25 C26 C27 -2.6(7) . .
C23 C25 C26 C27 176.5(5) . .
C25 C26 C27 C28 2.0(7) . .
C25 C26 C27 C1 -176.2(5) . .
C2 C1 C27 C26 8.9(8) . .
N3 C1 C27 C26 -167.2(5) . .
C2 C1 C27 C28 -169.2(5) . .
N3 C1 C27 C28 14.7(8) . .
C31 N7 C28 C29 -33.6(7) . .
C31 N7 C28 C27 146.9(5) . .
C26 C27 C28 C29 2.0(7) . .
C1 C27 C28 C29 -179.9(5) . .
C26 C27 C28 N7 -178.5(4) . .
C1 C27 C28 N7 -0.4(7) . .
N7 C28 C29 C30 175.1(4) . .
C27 C28 C29 C30 -5.4(7) . .
C28 C29 C30 N8 -175.2(5) . .
C28 C29 C30 C25 4.9(8) . .
C36 N8 C30 C29 31.9(7) . .
C36 N8 C30 C25 -148.2(5) . .
C26 C25 C30 C29 -0.8(7) . .
C23 C25 C30 C29 -179.8(5) . .
C26 C25 C30 N8 179.2(4) . .
C23 C25 C30 N8 0.2(7) . .
Na1 O7 C31 N7 90(3) . .
Na1 O7 C31 C32 -88(3) . .
C28 N7 C31 O7 2.6(8) . .
C28 N7 C31 C32 -179.0(5) . .
O7 C31 C32 C35 73.9(6) . .
N7 C31 C32 C35 -104.5(5) . .
O7 C31 C32 C34 -43.8(7) . .
N7 C31 C32 C34 137.9(5) . .
O7 C31 C32 C33 -165.7(5) . .
N7 C31 C32 C33 15.9(7) . .
Na1 O8 C36 N8 92(4) . .
Na1 O8 C36 C37 -85(4) . .
C30 N8 C36 O8 -8.9(8) . .
C30 N8 C36 C37 168.9(4) . .
O8 C36 C37 C38D -147.3(16) . .
N8 C36 C37 C38D 34.9(16) . .
O8 C36 C37 C39D 88(2) . .
N8 C36 C37 C39D -90.0(19) . .
O8 C36 C37 C40 -52.4(10) . .
N8 C36 C37 C40 129.8(10) . .
O8 C36 C37 C40D -30(2) . .
N8 C36 C37 C40D 152(2) . .
O8 C36 C37 C39 66.4(9) . .
N8 C36 C37 C39 -111.4(8) . .
O8 C36 C37 C38 -177.9(8) . .
N8 C36 C37 C38 4.3(9) . .
N10 N11 C41 C42 -0.8(6) . .
N10 N11 C41 C67 178.9(5) . .
N10 N9 C42 C41 -1.0(5) . .
C43 N9 C42 C41 -177.3(5) . .
N11 C41 C42 N9 1.1(5) . .
C67 C41 C42 N9 -178.6(5) . .
C42 N9 C43 C48 -167.2(5) . .
N10 N9 C43 C48 16.8(7) . .
C42 N9 C43 C44 10.9(8) . .
N10 N9 C43 C44 -165.1(4) . .
C48 C43 C44 C45 -1.2(8) . .
N9 C43 C44 C45 -179.3(4) . .
C49 O9 C45 C44 -3.9(7) . .
C49 O9 C45 C46 176.4(5) . .
C43 C44 C45 O9 178.5(5) . .
C43 C44 C45 C46 -1.8(8) . .
O9 C45 C46 C47 -177.8(5) . .
C44 C45 C46 C47 2.5(8) . .
C45 C46 C47 C48 -0.1(8) . .
C46 C47 C48 C43 -2.8(8) . .
C44 C43 C48 C47 3.5(8) . .
N9 C43 C48 C47 -178.4(4) . .
C45 O9 C49 C50 -171.7(5) . .
C51 O10 C50 C49 -169.7(5) . .
Na1 O10 C50 C49 58.0(6) . .
O9 C49 C50 O10 82.7(6) . .
C50 O10 C51 C52 -164.2(5) . .
Na1 O10 C51 C52 -23.4(6) . .
C53 O11 C52 C51 85.6(7) . .
Na1 O11 C52 C51 -66.2(6) . .
O10 C51 C52 O11 59.9(7) . .
C52 O11 C53 C54 -92.6(6) . .
Na1 O11 C53 C54 53.5(6) . .
C55 O12 C54 C53 165.3(5) . .
O11 C53 C54 O12 -64.1(6) . .
C54 O12 C55 C56 178.6(4) . .
C57 O13 C56 C55 -173.1(4) . .
O12 C55 C56 O13 -77.6(5) . .
C56 O13 C57 C58 -5.6(7) . .
C56 O13 C57 C62 173.8(5) . .
O13 C57 C58 C59 -179.5(4) . .
C62 C57 C58 C59 1.2(7) . .
C57 C58 C59 C60 -2.2(8) . .
C57 C58 C59 N12 176.2(4) . .
N13 N12 C59 C58 165.6(4) . .
C64 N12 C59 C58 -17.5(7) . .
N13 N12 C59 C60 -15.9(7) . .
C64 N12 C59 C60 161.0(5) . .
C58 C59 C60 C61 1.2(8) . .
N12 C59 C60 C61 -177.2(5) . .
C59 C60 C61 C62 0.9(8) . .
C60 C61 C62 C57 -2.0(8) . .
O13 C57 C62 C61 -178.5(5) . .
C58 C57 C62 C61 0.9(8) . .
N13 N14 C63 C64 0.1(6) . .
N13 N14 C63 C65 -179.5(4) . .
N13 N12 C64 C63 -1.0(5) . .
C59 N12 C64 C63 -178.2(5) . .
N14 C63 C64 N12 0.6(5) . .
C65 C63 C64 N12 -179.9(5) . .
N14 C63 C65 C66 -161.9(5) . .
C64 C63 C65 C66 18.7(8) . .
N14 C63 C65 C70 19.7(7) . .
C64 C63 C65 C70 -159.8(5) . .
C70 C65 C66 C67 1.4(7) . .
C63 C65 C66 C67 -177.1(5) . .
C65 C66 C67 C68 -4.0(7) . .
C65 C66 C67 C41 174.8(5) . .
N11 C41 C67 C66 170.6(5) . .
C42 C41 C67 C66 -9.7(8) . .
N11 C41 C67 C68 -10.6(8) . .
C42 C41 C67 C68 169.0(5) . .
C66 C67 C68 C69 1.5(7) . .
C41 C67 C68 C69 -177.3(5) . .
C66 C67 C68 N15 -176.8(4) . .
C41 C67 C68 N15 4.4(7) . .
C71 N15 C68 C69 27.5(7) . .
C71 N15 C68 C67 -154.2(5) . .
C67 C68 C69 C70 3.7(7) . .
N15 C68 C69 C70 -178.1(4) . .
C68 C69 C70 C65 -6.5(7) . .
C68 C69 C70 N16 174.2(4) . .
C66 C65 C70 C69 3.9(7) . .
C63 C65 C70 C69 -177.6(5) . .
C66 C65 C70 N16 -176.7(5) . .
C63 C65 C70 N16 1.7(7) . .
C76 N16 C70 C69 -37.1(7) . .
C76 N16 C70 C65 143.6(5) . .
Na2 O15 C71 N15 60(3) . .
Na2 O15 C71 C72 -122(3) . .
C68 N15 C71 O15 -0.3(8) . .
C68 N15 C71 C72 -179.3(4) . .
O15 C71 C72 C75 47.2(7) . .
N15 C71 C72 C75 -133.8(5) . .
O15 C71 C72 C73 171.0(5) . .
N15 C71 C72 C73 -10.1(7) . .
O15 C71 C72 C74 -69.2(6) . .
N15 C71 C72 C74 109.8(5) . .
Na2 O16 C76 N16 91(2) . .
Na2 O16 C76 C77 -88(2) . .
C70 N16 C76 O16 7.0(8) . .
C70 N16 C76 C77 -173.9(5) . .
O16 C76 C77 C78 -48.3(7) . .
N16 C76 C77 C78 132.7(5) . .
O16 C76 C77 C80 -170.3(5) . .
N16 C76 C77 C80 10.7(7) . .
O16 C76 C77 C79 68.1(6) . .
N16 C76 C77 C79 -110.9(5) . .
